data_7101085
loop_
_publ_author_name
'G. Richter-Addo'
'Lin Cheng.'
'Douglas R. Powell'
'Nan Xu.'

_publ_section_title
;
The first structurally characterized nitrosyl heme
thiolate model complex
;
_journal_name_full 'Chemical Communications'
_journal_paper_doi 10.1039/b602611g
_journal_year 2006
_chemical_formula_moiety 'C46 H49 F6 Fe N6 O2 S, 0.5(C6 H14)'
_chemical_formula_sum 'C49 H56 F6 Fe N6 O2 S'
_chemical_formula_weight 962.91
_space_group_IT_number 2
_symmetry_cell_setting triclinic
_symmetry_space_group_name_Hall '-P 1'
_symmetry_space_group_name_H-M 'P -1'
_cell_angle_alpha 100.889(5)
_cell_angle_beta 91.761(5)
_cell_angle_gamma 101.373(5)
_cell_formula_units_Z 2
_cell_length_a 8.9881(14)
_cell_length_b 13.208(2)
_cell_length_c 19.879(3)
_cell_measurement_temperature 100(2)
_cell_volume 2266.3(6)
_diffrn_ambient_temperature 100(2)
_exptl_crystal_density_diffrn 1.411
_cod_depositor_comments
;
The following automatic conversions were performed:
'_symmetry_cell_setting' value 'Triclinic' changed to 'triclinic'
according to '/home/saulius/struct/CIF-dictionaries/cif_core.dic'
dictionary named 'cif_core.dic' version 2.4.1 from 2010-06-29.

Automatic conversion script
Id: cif_fix_enum 1527 2010-12-29 10:47:43Z saulius 
;
_cod_database_code 7101085

loop_
_symmetry_equiv_pos_as_xyz
'x, y, z'
'-x, -y, -z'

loop_
_atom_site_label
_atom_site_type_symbol
_atom_site_fract_x
_atom_site_fract_y
_atom_site_fract_z
_atom_site_U_iso_or_equiv
_atom_site_adp_type
_atom_site_occupancy
_atom_site_symmetry_multiplicity
_atom_site_calc_flag
_atom_site_refinement_flags
_atom_site_disorder_assembly
_atom_site_disorder_group
Fe1 Fe 0.32499(4) 0.36001(3) 0.29710(2) 0.02440(14) Uani 1 1 d . . .
S1 S 0.39744(8) 0.22743(6) 0.21544(4) 0.03073(19) Uani 1 1 d . . .
F1 F 0.4616(3) 0.41500(19) 0.06669(11) 0.0637(7) Uani 1 1 d . . .
F2 F 0.3159(3) 0.43792(18) -0.01409(12) 0.0600(6) Uani 1 1 d . . .
F3 F 0.4596(3) 0.3266(2) -0.03561(12) 0.0638(6) Uani 1 1 d . . .
F4 F 0.3963(2) 0.02574(18) 0.35736(12) 0.0550(6) Uani 1 1 d . . .
F5 F 0.2131(3) -0.0602(2) 0.39993(12) 0.0810(9) Uani 1 1 d . . .
F6 F 0.3297(4) -0.1401(2) 0.32272(18) 0.1007(11) Uani 1 1 d . . .
O1 O 0.1470(4) 0.2380(3) -0.02288(14) 0.0744(10) Uani 1 1 d . . .
O2 O 0.0503(3) -0.1103(2) 0.27116(13) 0.0507(7) Uani 1 1 d . . .
N1 N 0.1917(3) 0.42318(19) 0.23742(13) 0.0303(6) Uani 1 1 d . . .
N2 N 0.5028(3) 0.4816(2) 0.28983(13) 0.0318(6) Uani 1 1 d . . .
N3 N 0.4391(3) 0.34610(18) 0.38553(12) 0.0256(5) Uani 1 1 d . . .
N4 N 0.1287(3) 0.28575(18) 0.33252(12) 0.0253(5) Uani 1 1 d . A .
N5 N 0.2522(3) 0.2579(2) 0.08775(14) 0.0391(7) Uani 1 1 d . . .
H5N H 0.335(4) 0.295(3) 0.117(2) 0.047 Uiso 1 1 d . . .
N6 N 0.2105(3) 0.0402(2) 0.25641(14) 0.0325(6) Uani 1 1 d . . .
H6N H 0.299(4) 0.090(3) 0.2756(18) 0.039 Uiso 1 1 d . . .
C1 C 0.0381(3) 0.3860(2) 0.21839(16) 0.0310(7) Uani 1 1 d . . .
C2 C -0.0080(4) 0.4374(3) 0.16509(17) 0.0379(8) Uani 1 1 d . . .
C3 C 0.1181(4) 0.5057(3) 0.15191(17) 0.0388(8) Uani 1 1 d . . .
C4 C 0.2434(4) 0.4964(2) 0.19702(16) 0.0348(7) Uani 1 1 d . . .
C5 C 0.3909(4) 0.5509(3) 0.19895(17) 0.0371(8) Uani 1 1 d . . .
H5 H 0.4117 0.5976 0.1679 0.044 Uiso 1 1 calc R . .
C6 C 0.5124(4) 0.5448(2) 0.24151(16) 0.0330(7) Uani 1 1 d . . .
C7 C 0.6662(4) 0.6045(3) 0.24255(16) 0.0359(7) Uani 1 1 d . . .
C8 C 0.7513(4) 0.5761(3) 0.29102(16) 0.0347(7) Uani 1 1 d . . .
C9 C 0.6485(3) 0.5002(2) 0.32035(15) 0.0315(7) Uani 1 1 d . . .
C10 C 0.6879(3) 0.4547(2) 0.37378(16) 0.0310(7) Uani 1 1 d . . .
H10 H 0.7915 0.4732 0.3908 0.037 Uiso 1 1 calc R . .
C11 C 0.5910(3) 0.3845(2) 0.40503(14) 0.0261(6) Uani 1 1 d . . .
C12 C 0.6361(3) 0.3426(2) 0.46247(14) 0.0271(6) Uani 1 1 d . A .
C13 C 0.5104(4) 0.2771(2) 0.47731(14) 0.0318(7) Uani 1 1 d DU . .
C14 C 0.3867(3) 0.2805(2) 0.42987(14) 0.0279(6) Uani 1 1 d . A .
C15 C 0.2375(4) 0.2280(2) 0.43002(15) 0.0298(7) Uani 1 1 d . . .
H15 H 0.2155 0.1856 0.4636 0.036 Uiso 1 1 calc R A .
C16 C 0.1165(3) 0.2314(2) 0.38569(15) 0.0273(6) Uani 1 1 d . A .
C17 C -0.0401(3) 0.1784(2) 0.38831(16) 0.0308(7) Uani 1 1 d . . .
C18 C -0.1212(3) 0.2012(2) 0.33594(16) 0.0310(7) Uani 1 1 d . A .
C19 C -0.0159(3) 0.2688(2) 0.30177(16) 0.0281(6) Uani 1 1 d . . .
C20 C -0.0560(3) 0.3136(2) 0.24850(16) 0.0320(7) Uani 1 1 d . A .
H20 H -0.1590 0.2925 0.2305 0.038 Uiso 1 1 calc R . .
C21 C -0.1662(4) 0.4139(3) 0.13126(19) 0.0457(9) Uani 1 1 d . . .
H21A H -0.1818 0.4748 0.1116 0.055 Uiso 1 1 calc R . .
H21B H -0.2409 0.4040 0.1663 0.055 Uiso 1 1 calc R . .
C22 C -0.1944(5) 0.3156(3) 0.0746(2) 0.0611(12) Uani 1 1 d . . .
H22A H -0.1235 0.3263 0.0389 0.092 Uiso 1 1 d R . .
H22B H -0.2991 0.3021 0.0546 0.092 Uiso 1 1 d R . .
H22C H -0.1787 0.2552 0.0939 0.092 Uiso 1 1 d R . .
C23 C 0.1319(4) 0.5802(3) 0.10184(19) 0.0477(9) Uani 1 1 d . . .
H23A H 0.0421 0.5585 0.0684 0.057 Uiso 1 1 calc R . .
H23B H 0.2234 0.5747 0.0761 0.057 Uiso 1 1 calc R . .
C24 C 0.1434(6) 0.6947(3) 0.1375(2) 0.0639(12) Uani 1 1 d . . .
H24A H 0.0554 0.7002 0.1648 0.096 Uiso 1 1 d R . .
H24B H 0.1451 0.7388 0.1029 0.096 Uiso 1 1 d R . .
H24C H 0.2370 0.7187 0.1677 0.096 Uiso 1 1 d R . .
C25 C 0.7153(4) 0.6825(3) 0.19687(19) 0.0460(9) Uani 1 1 d . . .
H25A H 0.8274 0.6956 0.1957 0.055 Uiso 1 1 calc R . .
H25B H 0.6707 0.6515 0.1495 0.055 Uiso 1 1 calc R . .
C26 C 0.6677(5) 0.7855(3) 0.2206(2) 0.0574(11) Uani 1 1 d . . .
H26A H 0.5574 0.7726 0.2244 0.086 Uiso 1 1 d R . .
H26B H 0.6950 0.8310 0.1874 0.086 Uiso 1 1 d R . .
H26C H 0.7197 0.8201 0.2655 0.086 Uiso 1 1 d R . .
C27 C 0.9189(4) 0.6173(3) 0.31271(17) 0.0402(8) Uani 1 1 d . . .
H27A H 0.9651 0.5585 0.3214 0.048 Uiso 1 1 calc R . .
H27B H 0.9707 0.6455 0.2749 0.048 Uiso 1 1 calc R . .
C28 C 0.9438(4) 0.7029(3) 0.37654(19) 0.0469(9) Uani 1 1 d . . .
H28A H 0.8927 0.7593 0.3691 0.070 Uiso 1 1 d R . .
H28B H 1.0530 0.7314 0.3867 0.070 Uiso 1 1 d R . .
H28C H 0.9017 0.6734 0.4153 0.070 Uiso 1 1 d R . .
C29 C 0.7911(4) 0.3711(2) 0.49906(16) 0.0318(7) Uani 1 1 d . . .
H29A H 0.8689 0.3762 0.4650 0.038 Uiso 1 1 calc R A .
H29B H 0.8051 0.3146 0.5236 0.038 Uiso 1 1 calc R . .
C30 C 0.8146(4) 0.4758(3) 0.55053(17) 0.0402(8) Uani 1 1 d . A .
H30A H 0.8112 0.5330 0.5259 0.060 Uiso 1 1 d R . .
H30B H 0.9138 0.4889 0.5761 0.060 Uiso 1 1 d R . .
H30C H 0.7340 0.4725 0.5826 0.060 Uiso 1 1 d R . .
C31 C 0.5056(11) 0.2084(5) 0.5308(3) 0.0300(19) Uani 0.727(8) 1 d PDU A 1
H31A H 0.4289 0.1424 0.5154 0.036 Uiso 0.727(8) 1 calc PR A 1
H31B H 0.6060 0.1899 0.5368 0.036 Uiso 0.727(8) 1 calc PR A 1
C32 C 0.4652(6) 0.2678(4) 0.5983(2) 0.0456(15) Uani 0.727(8) 1 d PDU A 1
H32A H 0.5465 0.3295 0.6156 0.068 Uiso 0.727(8) 1 d PR A 1
H32B H 0.4532 0.2215 0.6318 0.068 Uiso 0.727(8) 1 d PR A 1
H32C H 0.3696 0.2907 0.5913 0.068 Uiso 0.727(8) 1 d PR A 1
C31' C 0.472(3) 0.2287(10) 0.5400(6) 0.035(5) Uani 0.273(8) 1 d PDU A 2
H31C H 0.5481 0.2638 0.5787 0.042 Uiso 0.273(8) 1 calc PR A 2
H31D H 0.3707 0.2388 0.5541 0.042 Uiso 0.273(8) 1 calc PR A 2
C32' C 0.4734(16) 0.1118(8) 0.5222(7) 0.048(4) Uani 0.273(8) 1 d PDU A 2
H32D H 0.3993 0.0777 0.4833 0.071 Uiso 0.273(8) 1 d PR A 2
H32E H 0.4464 0.0798 0.5620 0.071 Uiso 0.273(8) 1 d PR A 2
H32F H 0.5752 0.1024 0.5097 0.071 Uiso 0.273(8) 1 d PR A 2
C33 C -0.0987(4) 0.1152(3) 0.44086(17) 0.0378(8) Uani 1 1 d . A .
H33A H -0.1898 0.1391 0.4592 0.045 Uiso 1 1 calc R . .
H33B H -0.0202 0.1302 0.4795 0.045 Uiso 1 1 calc R . .
C34 C -0.1399(6) -0.0020(3) 0.4146(2) 0.0641(13) Uani 1 1 d . . .
H34A H -0.2248 -0.0186 0.3796 0.096 Uiso 1 1 d R A .
H34B H -0.1698 -0.0374 0.4527 0.096 Uiso 1 1 d R . .
H34C H -0.0519 -0.0264 0.3945 0.096 Uiso 1 1 d R . .
C35 C -0.2871(3) 0.1639(3) 0.31469(19) 0.0380(8) Uani 1 1 d . . .
H35A H -0.3285 0.2229 0.3029 0.046 Uiso 1 1 calc R A .
H35B H -0.3413 0.1413 0.3537 0.046 Uiso 1 1 calc R . .
C36 C -0.3161(4) 0.0719(3) 0.25283(19) 0.0437(8) Uani 1 1 d . A .
H36A H -0.2681 0.0952 0.2133 0.066 Uiso 1 1 d R . .
H36B H -0.4259 0.0476 0.2418 0.066 Uiso 1 1 d R . .
H36C H -0.2729 0.0139 0.2639 0.066 Uiso 1 1 d R . .
C37 C 0.2226(3) 0.1515(2) 0.17343(15) 0.0302(7) Uani 1 1 d . . .
C38 C 0.1653(4) 0.1730(3) 0.11251(16) 0.0345(7) Uani 1 1 d . . .
C39 C 0.0324(4) 0.1110(3) 0.07764(17) 0.0401(8) Uani 1 1 d . . .
H39 H -0.0063 0.1268 0.0367 0.048 Uiso 1 1 calc R . .
C40 C -0.0422(4) 0.0269(3) 0.10269(17) 0.0419(8) Uani 1 1 d . . .
H40 H -0.1331 -0.0153 0.0787 0.050 Uiso 1 1 calc R . .
C41 C 0.0113(4) 0.0015(3) 0.16240(17) 0.0389(8) Uani 1 1 d . . .
H41 H -0.0420 -0.0573 0.1790 0.047 Uiso 1 1 calc R . .
C42 C 0.1448(4) 0.0640(2) 0.19744(16) 0.0319(7) Uani 1 1 d . . .
C43 C 0.2427(5) 0.2799(3) 0.02455(18) 0.0488(9) Uani 1 1 d . . .
C44 C 0.3717(4) 0.3668(3) 0.01163(17) 0.0447(9) Uani 1 1 d . . .
C45 C 0.1652(4) -0.0434(3) 0.28527(17) 0.0358(7) Uani 1 1 d . . .
C46 C 0.2811(4) -0.0534(3) 0.34136(19) 0.0441(9) Uani 1 1 d . . .

loop_
_atom_site_aniso_label
_atom_site_aniso_U_11
_atom_site_aniso_U_22
_atom_site_aniso_U_33
_atom_site_aniso_U_23
_atom_site_aniso_U_13
_atom_site_aniso_U_12
Fe1 0.0235(2) 0.0217(2) 0.0262(2) 0.00946(17) -0.00898(16) -0.00246(16)
S1 0.0277(4) 0.0341(4) 0.0297(4) 0.0114(3) -0.0048(3) 0.0010(3)
F1 0.0778(17) 0.0683(16) 0.0364(12) 0.0213(11) -0.0017(11) -0.0148(13)
F2 0.0771(16) 0.0580(14) 0.0570(14) 0.0314(12) 0.0128(12) 0.0223(12)
F3 0.0702(16) 0.0794(17) 0.0480(13) 0.0214(12) 0.0092(12) 0.0210(13)
F4 0.0377(11) 0.0651(15) 0.0666(14) 0.0377(12) -0.0054(10) -0.0010(10)
F5 0.0636(16) 0.122(2) 0.0541(15) 0.0534(16) -0.0041(12) -0.0223(15)
F6 0.129(3) 0.071(2) 0.112(2) 0.0123(17) -0.034(2) 0.058(2)
O1 0.084(2) 0.088(2) 0.0398(15) 0.0285(15) -0.0270(15) -0.0196(18)
O2 0.0508(16) 0.0422(15) 0.0526(15) 0.0148(12) -0.0013(12) -0.0099(12)
N1 0.0311(14) 0.0240(13) 0.0334(14) 0.0095(11) -0.0129(11) -0.0017(10)
N2 0.0322(14) 0.0292(14) 0.0320(14) 0.0153(11) -0.0119(11) -0.0046(11)
N3 0.0264(12) 0.0234(12) 0.0252(12) 0.0083(10) -0.0073(10) -0.0006(10)
N4 0.0224(12) 0.0211(12) 0.0298(13) 0.0042(10) -0.0047(10) 0.0004(10)
N5 0.0445(17) 0.0412(17) 0.0292(14) 0.0112(12) -0.0091(12) 0.0013(13)
N6 0.0311(14) 0.0308(14) 0.0342(14) 0.0078(12) -0.0009(11) 0.0026(11)
C1 0.0279(16) 0.0266(16) 0.0369(16) 0.0055(13) -0.0097(13) 0.0047(12)
C2 0.0404(19) 0.0323(17) 0.0400(18) 0.0083(14) -0.0173(15) 0.0069(14)
C3 0.0435(19) 0.0356(18) 0.0368(18) 0.0113(14) -0.0157(15) 0.0059(15)
C4 0.0398(18) 0.0288(16) 0.0338(16) 0.0113(13) -0.0135(14) -0.0001(13)
C5 0.0437(19) 0.0336(17) 0.0337(17) 0.0170(14) -0.0078(14) -0.0008(14)
C6 0.0337(17) 0.0303(16) 0.0333(16) 0.0103(13) -0.0073(13) 0.0003(13)
C7 0.0386(18) 0.0365(18) 0.0312(16) 0.0104(14) -0.0012(13) 0.0011(14)
C8 0.0321(17) 0.0354(18) 0.0335(16) 0.0080(14) -0.0037(13) -0.0003(14)
C9 0.0322(16) 0.0307(16) 0.0291(15) 0.0096(13) -0.0077(12) -0.0016(13)
C10 0.0267(15) 0.0300(16) 0.0334(16) 0.0092(13) -0.0091(12) -0.0022(12)
C11 0.0302(15) 0.0213(14) 0.0247(14) 0.0047(12) -0.0073(12) 0.0012(12)
C12 0.0337(16) 0.0207(14) 0.0251(14) 0.0038(12) -0.0089(12) 0.0036(12)
C13 0.0418(18) 0.0244(15) 0.0260(15) 0.0076(12) -0.0122(13) -0.0010(13)
C14 0.0360(16) 0.0206(14) 0.0242(14) 0.0054(11) -0.0083(12) -0.0003(12)
C15 0.0399(17) 0.0229(15) 0.0244(14) 0.0089(12) -0.0020(12) -0.0024(13)
C16 0.0301(15) 0.0192(14) 0.0292(15) 0.0018(12) 0.0000(12) 0.0002(12)
C17 0.0297(16) 0.0223(15) 0.0358(16) -0.0008(13) 0.0059(13) 0.0000(12)
C18 0.0244(15) 0.0255(15) 0.0394(17) -0.0016(13) 0.0035(13) 0.0036(12)
C19 0.0233(14) 0.0223(15) 0.0355(16) 0.0013(12) -0.0024(12) 0.0023(11)
C20 0.0216(15) 0.0291(16) 0.0424(18) 0.0019(14) -0.0093(13) 0.0048(12)
C21 0.0398(19) 0.045(2) 0.052(2) 0.0106(17) -0.0219(16) 0.0108(16)
C22 0.050(2) 0.060(3) 0.066(3) -0.005(2) -0.031(2) 0.016(2)
C23 0.048(2) 0.049(2) 0.047(2) 0.0206(17) -0.0177(17) 0.0051(17)
C24 0.082(3) 0.058(3) 0.067(3) 0.033(2) 0.011(2) 0.028(2)
C25 0.0407(19) 0.050(2) 0.045(2) 0.0196(17) -0.0019(16) -0.0059(16)
C26 0.057(2) 0.044(2) 0.067(3) 0.022(2) -0.016(2) -0.0054(19)
C27 0.0399(19) 0.044(2) 0.0359(17) 0.0151(15) 0.0022(14) 0.0003(15)
C28 0.047(2) 0.038(2) 0.052(2) 0.0192(17) -0.0126(17) -0.0059(16)
C29 0.0342(16) 0.0294(16) 0.0321(16) 0.0076(13) -0.0106(13) 0.0083(13)
C30 0.0346(18) 0.0404(19) 0.0399(18) -0.0011(15) -0.0162(14) 0.0054(15)
C31 0.035(5) 0.029(3) 0.029(3) 0.013(2) -0.002(2) 0.007(2)
C32 0.063(3) 0.055(3) 0.029(3) 0.016(2) 0.012(2) 0.026(3)
C31' 0.023(10) 0.035(8) 0.049(11) 0.024(8) -0.024(7) 0.001(7)
C32' 0.045(8) 0.047(7) 0.054(8) 0.032(6) -0.006(6) 0.000(6)
C33 0.0339(17) 0.0335(18) 0.0408(18) 0.0049(15) 0.0073(14) -0.0036(14)
C34 0.103(4) 0.034(2) 0.052(2) 0.0129(18) 0.026(2) -0.001(2)
C35 0.0239(16) 0.0345(18) 0.053(2) 0.0037(15) 0.0068(14) 0.0041(13)
C36 0.0244(16) 0.042(2) 0.057(2) -0.0008(17) -0.0032(15) 0.0003(14)
C37 0.0309(16) 0.0316(16) 0.0272(15) 0.0051(13) -0.0025(12) 0.0055(13)
C38 0.0392(18) 0.0349(18) 0.0290(16) 0.0068(13) -0.0035(13) 0.0071(14)
C39 0.0425(19) 0.043(2) 0.0325(17) 0.0051(15) -0.0090(14) 0.0078(16)
C40 0.0404(19) 0.042(2) 0.0371(18) 0.0014(15) -0.0072(15) 0.0016(15)
C41 0.0349(18) 0.0370(18) 0.0398(18) 0.0041(15) 0.0014(14) -0.0007(14)
C42 0.0327(16) 0.0316(16) 0.0312(16) 0.0059(13) 0.0026(13) 0.0067(13)
C43 0.060(2) 0.051(2) 0.0362(19) 0.0174(17) -0.0069(17) 0.0075(19)
C44 0.058(2) 0.051(2) 0.0291(17) 0.0162(16) 0.0001(16) 0.0129(18)
C45 0.0394(18) 0.0359(18) 0.0353(17) 0.0138(14) 0.0110(14) 0.0077(15)
C46 0.048(2) 0.0352(19) 0.054(2) 0.0257(17) 0.0043(17) 0.0038(16)

loop_
_geom_bond_atom_site_label_1
_geom_bond_atom_site_label_2
_geom_bond_distance
_geom_bond_site_symmetry_2
_geom_bond_publ_flag
Fe1 N1 2.054(2) . ?
Fe1 N4 2.055(2) . ?
Fe1 N2 2.060(2) . ?
Fe1 N3 2.064(2) . ?
Fe1 S1 2.3593(10) . ?
S1 C37 1.776(3) . ?
F1 C44 1.318(4) . ?
F2 C44 1.322(4) . ?
F3 C44 1.345(4) . ?
F4 C46 1.301(4) . ?
F5 C46 1.341(4) . ?
F6 C46 1.299(4) . ?
O1 C43 1.225(4) . ?
O2 C45 1.207(4) . ?
N1 C1 1.385(4) . ?
N1 C4 1.391(4) . ?
N2 C6 1.381(4) . ?
N2 C9 1.383(4) . ?
N3 C11 1.376(4) . ?
N3 C14 1.380(4) . ?
N4 C19 1.378(4) . ?
N4 C16 1.382(4) . ?
N5 C43 1.346(4) . ?
N5 C38 1.412(4) . ?
N5 H5N 0.92(4) . ?
N6 C45 1.338(4) . ?
N6 C42 1.411(4) . ?
N6 H6N 0.95(4) . ?
C1 C20 1.385(4) . ?
C1 C2 1.452(4) . ?
C2 C3 1.368(5) . ?
C2 C21 1.503(4) . ?
C3 C4 1.456(4) . ?
C3 C23 1.518(5) . ?
C4 C5 1.374(5) . ?
C5 C6 1.385(4) . ?
C5 H5 0.9500 . ?
C6 C7 1.447(4) . ?
C7 C8 1.363(4) . ?
C7 C25 1.509(4) . ?
C8 C9 1.445(4) . ?
C8 C27 1.517(4) . ?
C9 C10 1.384(4) . ?
C10 C11 1.391(4) . ?
C10 H10 0.9500 . ?
C11 C12 1.440(4) . ?
C12 C13 1.358(4) . ?
C12 C29 1.497(4) . ?
C13 C14 1.448(4) . ?
C13 C31 1.518(3) . ?
C13 C31' 1.522(4) . ?
C14 C15 1.384(4) . ?
C15 C16 1.391(4) . ?
C15 H15 0.9500 . ?
C16 C17 1.451(4) . ?
C17 C18 1.365(4) . ?
C17 C33 1.502(4) . ?
C18 C19 1.446(4) . ?
C18 C35 1.496(4) . ?
C19 C20 1.378(4) . ?
C20 H20 0.9500 . ?
C21 C22 1.523(5) . ?
C21 H21A 0.9900 . ?
C21 H21B 0.9900 . ?
C22 H22A 0.9800 . ?
C22 H22B 0.9800 . ?
C22 H22C 0.9800 . ?
C23 C24 1.526(6) . ?
C23 H23A 0.9900 . ?
C23 H23B 0.9900 . ?
C24 H24A 0.9800 . ?
C24 H24B 0.9800 . ?
C24 H24C 0.9800 . ?
C25 C26 1.502(6) . ?
C25 H25A 0.9900 . ?
C25 H25B 0.9900 . ?
C26 H26A 0.9800 . ?
C26 H26B 0.9800 . ?
C26 H26C 0.9800 . ?
C27 C28 1.509(5) . ?
C27 H27A 0.9900 . ?
C27 H27B 0.9900 . ?
C28 H28A 0.9800 . ?
C28 H28B 0.9800 . ?
C28 H28C 0.9800 . ?
C29 C30 1.530(4) . ?
C29 H29A 0.9900 . ?
C29 H29B 0.9900 . ?
C30 H30A 0.9800 . ?
C30 H30B 0.9800 . ?
C30 H30C 0.9800 . ?
C31 C32 1.515(4) . ?
C31 H31A 0.9900 . ?
C31 H31B 0.9900 . ?
C32 H32A 0.9800 . ?
C32 H32B 0.9800 . ?
C32 H32C 0.9800 . ?
C31' C32' 1.521(4) . ?
C31' H31C 0.9900 . ?
C31' H31D 0.9900 . ?
C32' H32D 0.9800 . ?
C32' H32E 0.9800 . ?
C32' H32F 0.9800 . ?
C33 C34 1.504(5) . ?
C33 H33A 0.9900 . ?
C33 H33B 0.9900 . ?
C34 H34A 0.9800 . ?
C34 H34B 0.9800 . ?
C34 H34C 0.9800 . ?
C35 C36 1.532(5) . ?
C35 H35A 0.9900 . ?
C35 H35B 0.9900 . ?
C36 H36A 0.9800 . ?
C36 H36B 0.9800 . ?
C36 H36C 0.9800 . ?
C37 C42 1.401(4) . ?
C37 C38 1.401(4) . ?
C38 C39 1.388(5) . ?
C39 C40 1.366(5) . ?
C39 H39 0.9500 . ?
C40 C41 1.390(5) . ?
C40 H40 0.9500 . ?
C41 C42 1.396(4) . ?
C41 H41 0.9500 . ?
C43 C44 1.527(5) . ?
C45 C46 1.544(5) . ?
